data_4110265
loop_
_publ_author_name
'Scott E. Denmark'
'Tyler W. Wilson'
'Matthew T. Burk'
'John R. Heemstra'

_publ_section_title
;
 Enantioselective Construction of Quaternary Stereogenic Carbons by the
 Lewis Base Catalyzed Additions of Silyl Ketene Imines to Aldehydes
;
_journal_name_full 'Journal of the American Chemical Society'
_journal_page_first 14864
_journal_page_last 14865
_journal_paper_doi 10.1021/ja077134y
_journal_volume 129
_journal_year 2007
_chemical_absolute_configuration ad
_chemical_formula_moiety 'C16 H14 Br N O, C6 H6'
_chemical_formula_sum 'C22 H20 Br N O'
_chemical_formula_weight 394.30
_chemical_name_systematic
; 
? 
;
_space_group_IT_number 19
_symmetry_cell_setting orthorhombic
_symmetry_space_group_name_Hall 'P 2ac 2ab'
_symmetry_space_group_name_H-M 'P 21 21 21'
_atom_sites_solution_hydrogens geom
_atom_sites_solution_primary direct
_atom_sites_solution_secondary difmap
_audit_creation_method SHELXL-97
_audit_update_record
; 
2008-08-08   text and data added, srw 
;
_cell_angle_alpha 90.00
_cell_angle_beta 90.00
_cell_angle_gamma 90.00
_cell_formula_units_Z 4
_cell_length_a 5.955(3)
_cell_length_b 11.936(7)
_cell_length_c 27.882(15)
_cell_measurement_reflns_used 850
_cell_measurement_temperature 193(2)
_cell_measurement_theta_max 20.91
_cell_measurement_theta_min 2.78
_cell_volume 1981.8(19)
_computing_cell_refinement 'SAINT V7.23A (Bruker, 2001)'
_computing_data_collection 'SMART V5.625 (Bruker, 2001)'
_computing_data_reduction 'SAINT V7.23A(Bruker, 2001)'
_computing_molecular_graphics 'SHELXTL V6.12 (Bruker, 2001)'
_computing_publication_material 'XCIF (Bruker, 2001)'
_computing_structure_refinement 'SHELXTL V6.12 (Bruker, 2001)'
_computing_structure_solution 'SHELXTL V6.12 (Bruker, 2001)'
_diffrn_ambient_temperature 193(2)
_diffrn_measured_fraction_theta_full 0.996
_diffrn_measured_fraction_theta_max 0.996
_diffrn_measurement_device 'Siemens Platform/CCD'
_diffrn_measurement_method 'profile data from \w scans'
_diffrn_radiation_monochromator graphite
_diffrn_radiation_source 'normal-focus sealed tube'
_diffrn_radiation_type MoK\a
_diffrn_radiation_wavelength 0.71073
_diffrn_radiation_wavelength_id g71uas
_diffrn_reflns_av_R_equivalents 0.0582
_diffrn_reflns_av_sigmaI/netI 0.0577
_diffrn_reflns_limit_h_max 7
_diffrn_reflns_limit_h_min -7
_diffrn_reflns_limit_k_max 14
_diffrn_reflns_limit_k_min -14
_diffrn_reflns_limit_l_max 33
_diffrn_reflns_limit_l_min -33
_diffrn_reflns_number 20579
_diffrn_reflns_theta_full 25.35
_diffrn_reflns_theta_max 25.35
_diffrn_reflns_theta_min 1.86
_diffrn_standards_decay_% 0.1
_diffrn_standards_interval_time 306
_diffrn_standards_number 45
_exptl_absorpt_coefficient_mu 2.082
_exptl_absorpt_correction_T_max 0.9160
_exptl_absorpt_correction_T_min 0.3965
_exptl_absorpt_correction_type integration
_exptl_absorpt_process_details 'SHELXTL/XPREP (Bruker, 2001)'
_exptl_crystal_colour colorless
_exptl_crystal_density_diffrn 1.321
_exptl_crystal_description platy
_exptl_crystal_F_000 808
_exptl_crystal_id g71uas
_exptl_crystal_preparation
; 
The data crystal was mounted using oil (Parantone-N, Exxon) to a 
0.3 mm cryo-loop (Hampton Research) with the (1 -1 0) scattering 
planes roughly normal to the spindle axis. 
;
_exptl_crystal_size_max 0.80
_exptl_crystal_size_mid 0.12
_exptl_crystal_size_min 0.04
_refine_diff_density_max 0.325
_refine_diff_density_min -0.259
_refine_diff_density_rms 0.042
_refine_ls_abs_structure_details 'Flack (1983),  1495 Friedels'
_refine_ls_abs_structure_Flack 0.010(10)
_refine_ls_extinction_method none
_refine_ls_goodness_of_fit_ref 0.894
_refine_ls_hydrogen_treatment noref
_refine_ls_matrix_type full
_refine_ls_number_parameters 258
_refine_ls_number_reflns 3614
_refine_ls_number_restraints 168
_refine_ls_restrained_S_all 0.914
_refine_ls_R_factor_all 0.0701
_refine_ls_R_factor_gt 0.0350
_refine_ls_shift/su_max 0.013
_refine_ls_shift/su_mean 0.001
_refine_ls_structure_factor_coef Fsqd
_refine_ls_weighting_details 'calc w=1/[\s^2^(Fo^2^)+(0.0370P)^2^+0.0000P] where P=(Fo^2^+2Fc^2^)/3'
_refine_ls_weighting_scheme calc
_refine_ls_wR_factor_gt 0.0642
_refine_ls_wR_factor_ref 0.0702
_reflns_number_gt 2372
_reflns_number_total 3614
_reflns_threshold_expression >2sigma(I)
_cod_data_source_file ja077134ysi20070917_042340.cif
_cod_data_source_block g71uas
_cod_original_cell_volume 1982.0(19)
_cod_original_sg_symbol_Hall 'P 2ac 2ab '
_cod_original_sg_symbol_H-M 'P 21 21 21 '
_cod_database_code 4110265

loop_
_symmetry_equiv_pos_as_xyz
'x, y, z'
'-x+1/2, -y, z+1/2'
'-x, y+1/2, -z+1/2'
'x+1/2, -y+1/2, -z'

loop_
_atom_site_label
_atom_site_type_symbol
_atom_site_fract_x
_atom_site_fract_y
_atom_site_fract_z
_atom_site_U_iso_or_equiv
_atom_site_adp_type
_atom_site_occupancy
_atom_site_symmetry_multiplicity
_atom_site_calc_flag
_atom_site_refinement_flags
_atom_site_disorder_assembly
_atom_site_disorder_group
Br1 Br 0.27873(7) 0.70149(3) 0.040512(11) 0.07259(16) Uani 1 1 d . . .
C1 C 0.2853(5) 0.4022(2) 0.25516(10) 0.0351(7) Uani 1 1 d . . .
C2 C 0.1310(5) 0.4880(2) 0.27404(10) 0.0293(7) Uani 1 1 d . . .
C3 C 0.2167(5) 0.6069(2) 0.25832(9) 0.0317(7) Uani 1 1 d . . .
H3A H 0.1135 0.6644 0.2723 0.038 Uiso 1 1 calc R . .
C4 C -0.1000(5) 0.4637(3) 0.25114(11) 0.0406(8) Uani 1 1 d . . .
H4A H -0.1578 0.3922 0.2633 0.061 Uiso 1 1 calc R . .
H4B H -0.0839 0.4593 0.2162 0.061 Uiso 1 1 calc R . .
H4C H -0.2050 0.5239 0.2594 0.061 Uiso 1 1 calc R . .
C5 C 0.2293(5) 0.6258(2) 0.20443(9) 0.0302(7) Uani 1 1 d . . .
C6 C 0.4133(5) 0.5908(3) 0.17807(11) 0.0420(8) Uani 1 1 d . . .
H6 H 0.5310 0.5513 0.1936 0.050 Uiso 1 1 calc R . .
C7 C 0.4284(6) 0.6124(3) 0.12961(11) 0.0482(9) Uani 1 1 d . . .
H7 H 0.5559 0.5884 0.1119 0.058 Uiso 1 1 calc R . .
C8 C 0.2559(6) 0.6693(2) 0.10713(9) 0.0441(8) Uani 1 1 d . . .
C9 C 0.0703(6) 0.7038(3) 0.13223(10) 0.0450(8) Uani 1 1 d . . .
H9 H -0.0475 0.7429 0.1165 0.054 Uiso 1 1 calc R . .
C10 C 0.0572(5) 0.6809(2) 0.18057(10) 0.0387(8) Uani 1 1 d . . .
H10 H -0.0724 0.7034 0.1980 0.046 Uiso 1 1 calc R . .
C11 C 0.1246(5) 0.4829(2) 0.32915(10) 0.0339(8) Uani 1 1 d . . .
C12 C 0.3052(6) 0.4405(2) 0.35493(11) 0.0406(8) Uani 1 1 d . . .
H12 H 0.4320 0.4110 0.3386 0.049 Uiso 1 1 calc R . .
C13 C 0.2996(7) 0.4413(3) 0.40483(12) 0.0556(10) Uani 1 1 d . . .
H13 H 0.4239 0.4130 0.4224 0.067 Uiso 1 1 calc R . .
C14 C 0.1161(8) 0.4827(3) 0.42885(13) 0.0684(12) Uani 1 1 d . . .
H14 H 0.1128 0.4828 0.4629 0.082 Uiso 1 1 calc R . .
C15 C -0.0633(8) 0.5240(3) 0.40307(13) 0.0681(11) Uani 1 1 d . . .
H15 H -0.1904 0.5529 0.4195 0.082 Uiso 1 1 calc R . .
C16 C -0.0599(6) 0.5239(3) 0.35330(11) 0.0472(9) Uani 1 1 d . . .
H16 H -0.1848 0.5521 0.3359 0.057 Uiso 1 1 calc R . .
N1 N 0.3947(5) 0.3331(2) 0.23937(10) 0.0494(8) Uani 1 1 d . . .
O1 O 0.4301(3) 0.61923(16) 0.28024(6) 0.0375(5) Uani 1 1 d . . .
H1 H 0.4843 0.6819 0.2730 0.056 Uiso 1 1 calc R . .
C17 C 0.0465(13) 0.9174(6) 0.4349(3) 0.089(2) Uani 0.538(7) 1 d PGU A 1
H17 H -0.0802 0.9608 0.4440 0.106 Uiso 0.538(7) 1 calc PR A 1
C18 C 0.0521(11) 0.8661(9) 0.3902(2) 0.083(2) Uani 0.538(7) 1 d PGU A 1
H18 H -0.0708 0.8743 0.3687 0.099 Uiso 0.538(7) 1 calc PR A 1
C19 C 0.2376(17) 0.8026(8) 0.3768(2) 0.089(2) Uani 0.538(7) 1 d PGU A 1
H19 H 0.2414 0.7675 0.3462 0.106 Uiso 0.538(7) 1 calc PR A 1
C20 C 0.4174(11) 0.7905(7) 0.4082(4) 0.098(2) Uani 0.538(7) 1 d PGU A 1
H20 H 0.5441 0.7471 0.3990 0.118 Uiso 0.538(7) 1 calc PR A 1
C21 C 0.4118(12) 0.8419(10) 0.4529(3) 0.114(2) Uani 0.538(7) 1 d PGU A 1
H21 H 0.5346 0.8336 0.4743 0.136 Uiso 0.538(7) 1 calc PR A 1
C22 C 0.2263(18) 0.9053(9) 0.46625(17) 0.111(2) Uani 0.538(7) 1 d PGU A 1
H22 H 0.2225 0.9405 0.4968 0.133 Uiso 0.538(7) 1 calc PR A 1
C23 C 0.0401(13) 0.8979(8) 0.4129(5) 0.097(3) Uani 0.462(7) 1 d PGU A 2
H23 H -0.0934 0.9377 0.4053 0.116 Uiso 0.462(7) 1 calc PR A 2
C24 C 0.133(2) 0.8246(9) 0.3796(3) 0.095(3) Uani 0.462(7) 1 d PGU A 2
H24 H 0.0630 0.8143 0.3493 0.114 Uiso 0.462(7) 1 calc PR A 2
C25 C 0.328(2) 0.7663(7) 0.3907(3) 0.092(3) Uani 0.462(7) 1 d PGU A 2
H25 H 0.3918 0.7162 0.3679 0.110 Uiso 0.462(7) 1 calc PR A 2
C26 C 0.4308(12) 0.7814(8) 0.4350(4) 0.095(2) Uani 0.462(7) 1 d PGU A 2
H26 H 0.5643 0.7416 0.4425 0.114 Uiso 0.462(7) 1 calc PR A 2
C27 C 0.338(2) 0.8547(9) 0.4682(2) 0.110(3) Uani 0.462(7) 1 d PGU A 2
H27 H 0.4080 0.8650 0.4985 0.132 Uiso 0.462(7) 1 calc PR A 2
C28 C 0.143(2) 0.9130(8) 0.4572(4) 0.109(3) Uani 0.462(7) 1 d PGU A 2
H28 H 0.0791 0.9631 0.4799 0.131 Uiso 0.462(7) 1 calc PR A 2

loop_
_atom_site_aniso_label
_atom_site_aniso_U_11
_atom_site_aniso_U_22
_atom_site_aniso_U_33
_atom_site_aniso_U_23
_atom_site_aniso_U_13
_atom_site_aniso_U_12
Br1 0.1087(4) 0.0766(2) 0.03250(17) 0.00490(19) 0.0013(2) 0.0018(3)
C1 0.031(2) 0.0282(16) 0.0464(17) 0.0022(13) -0.0038(17) -0.0099(17)
C2 0.0256(19) 0.0242(16) 0.0380(16) -0.0005(13) -0.0010(14) 0.0026(13)
C3 0.0327(19) 0.0242(14) 0.0382(15) -0.0018(12) -0.0014(16) 0.0034(15)
C4 0.0268(19) 0.047(2) 0.048(2) 0.0003(16) -0.0013(17) -0.0022(16)
C5 0.0336(19) 0.0226(14) 0.0343(14) 0.0018(12) -0.0003(17) -0.0007(16)
C6 0.033(2) 0.054(2) 0.0388(19) 0.0042(16) 0.0006(17) 0.0038(18)
C7 0.042(2) 0.061(2) 0.042(2) 0.0012(18) 0.0060(18) 0.011(2)
C8 0.061(2) 0.0398(17) 0.0311(15) -0.0008(12) -0.0001(19) -0.001(2)
C9 0.053(2) 0.0379(19) 0.0440(19) 0.0035(17) -0.0100(17) 0.012(2)
C10 0.045(2) 0.0336(19) 0.0372(18) 0.0006(15) 0.0043(15) 0.0141(17)
C11 0.039(2) 0.0244(16) 0.0385(18) 0.0044(14) 0.0003(17) -0.0039(15)
C12 0.038(2) 0.0394(17) 0.0448(18) 0.0071(14) -0.0075(17) -0.0025(16)
C13 0.064(3) 0.050(2) 0.053(2) 0.0128(17) -0.015(2) -0.016(2)
C14 0.106(4) 0.060(3) 0.040(2) 0.010(2) -0.007(3) -0.011(3)
C15 0.083(3) 0.072(3) 0.049(2) 0.000(2) 0.015(2) 0.005(3)
C16 0.048(3) 0.052(2) 0.041(2) 0.0054(17) 0.0024(19) 0.0038(19)
N1 0.0420(18) 0.0338(17) 0.072(2) -0.0086(14) 0.0031(15) 0.0035(14)
O1 0.0414(14) 0.0299(11) 0.0411(12) 0.0053(9) -0.0046(11) -0.0089(10)
C17 0.116(5) 0.119(5) 0.031(4) -0.009(4) -0.014(4) 0.030(4)
C18 0.097(4) 0.107(5) 0.044(4) -0.025(4) 0.013(4) 0.022(4)
C19 0.084(5) 0.098(5) 0.084(4) -0.021(4) -0.001(4) 0.018(5)
C20 0.104(5) 0.108(5) 0.083(5) -0.025(5) -0.012(4) 0.007(4)
C21 0.110(5) 0.142(5) 0.088(5) -0.042(5) -0.015(4) 0.029(4)
C22 0.106(6) 0.150(5) 0.076(4) -0.025(4) -0.028(4) 0.040(5)
C23 0.115(5) 0.108(5) 0.066(6) -0.017(5) -0.003(5) 0.018(4)
C24 0.114(6) 0.093(5) 0.077(4) -0.014(4) -0.006(4) 0.023(5)
C25 0.103(6) 0.103(5) 0.069(5) -0.019(4) -0.021(4) 0.013(5)
C26 0.107(5) 0.114(5) 0.065(5) -0.052(5) -0.013(4) 0.010(4)
C27 0.100(6) 0.146(5) 0.084(4) -0.053(4) 0.003(4) 0.038(5)
C28 0.116(6) 0.142(5) 0.070(5) -0.022(5) -0.016(5) 0.040(5)

loop_
_atom_type_symbol
_atom_type_description
_atom_type_scat_dispersion_real
_atom_type_scat_dispersion_imag
_atom_type_scat_source
C C 0.0033 0.0016 'International Tables Vol C Tables 4.2.6.8 and 6.1.1.4'
H H 0.0000 0.0000 'International Tables Vol C Tables 4.2.6.8 and 6.1.1.4'
N N 0.0061 0.0033 'International Tables Vol C Tables 4.2.6.8 and 6.1.1.4'
O O 0.0106 0.0060 'International Tables Vol C Tables 4.2.6.8 and 6.1.1.4'
Br Br -0.2901 2.4595 'International Tables Vol C Tables 4.2.6.8 and 6.1.1.4'

loop_
_exptl_crystal_face_index_h
_exptl_crystal_face_index_k
_exptl_crystal_face_index_l
_exptl_crystal_face_perp_dist
0.00 -1.00 0.00 0.0600
0.00 1.00 0.00 0.0600
1.00 0.00 0.00 0.4000
-1.00 0.00 0.00 0.4000
0.00 0.00 1.00 0.0200
0.00 0.00 -1.00 0.0200

loop_
_geom_angle_atom_site_label_1
_geom_angle_atom_site_label_2
_geom_angle_atom_site_label_3
_geom_angle
N1 C1 C2 176.2(3)
C1 C2 C11 110.2(2)
C1 C2 C4 106.1(2)
C11 C2 C4 112.5(2)
C1 C2 C3 109.0(2)
C11 C2 C3 108.8(2)
C4 C2 C3 110.1(2)
O1 C3 C5 111.5(2)
O1 C3 C2 105.4(2)
C5 C3 C2 115.2(2)
O1 C3 H3A 108.2
C5 C3 H3A 108.2
C2 C3 H3A 108.2
C2 C4 H4A 109.5
C2 C4 H4B 109.5
H4A C4 H4B 109.5
C2 C4 H4C 109.5
H4A C4 H4C 109.5
H4B C4 H4C 109.5
C6 C5 C10 118.2(3)
C6 C5 C3 121.2(3)
C10 C5 C3 120.5(3)
C7 C6 C5 121.1(3)
C7 C6 H6 119.5
C5 C6 H6 119.5
C6 C7 C8 119.2(3)
C6 C7 H7 120.4
C8 C7 H7 120.4
C9 C8 C7 121.0(3)
C9 C8 Br1 119.7(2)
C7 C8 Br1 119.3(3)
C8 C9 C10 119.1(3)
C8 C9 H9 120.5
C10 C9 H9 120.5
C9 C10 C5 121.4(3)
C9 C10 H10 119.3
C5 C10 H10 119.3
C16 C11 C12 119.6(3)
C16 C11 C2 119.6(3)
C12 C11 C2 120.8(3)
C11 C12 C13 119.8(3)
C11 C12 H12 120.1
C13 C12 H12 120.1
C14 C13 C12 120.6(4)
C14 C13 H13 119.7
C12 C13 H13 119.7
C13 C14 C15 119.4(3)
C13 C14 H14 120.3
C15 C14 H14 120.3
C14 C15 C16 120.6(4)
C14 C15 H15 119.7
C16 C15 H15 119.7
C11 C16 C15 120.0(3)
C11 C16 H16 120.0
C15 C16 H16 120.0
C3 O1 H1 109.5
C18 C17 C22 120.0
C18 C17 H17 120.0
C22 C17 H17 120.0
C19 C18 C17 120.0
C19 C18 H18 120.0
C17 C18 H18 120.0
C18 C19 C20 120.0
C18 C19 H19 120.0
C20 C19 H19 120.0
C21 C20 C19 120.0
C21 C20 H20 120.0
C19 C20 H20 120.0
C20 C21 C22 120.0
C20 C21 H21 120.0
C22 C21 H21 120.0
C21 C22 C17 120.0
C21 C22 H22 120.0
C17 C22 H22 120.0
C24 C23 C28 120.0
C24 C23 H23 120.0
C28 C23 H23 120.0
C23 C24 C25 120.0
C23 C24 H24 120.0
C25 C24 H24 120.0
C26 C25 C24 120.0
C26 C25 H25 120.0
C24 C25 H25 120.0
C25 C26 C27 120.0
C25 C26 H26 120.0
C27 C26 H26 120.0
C26 C27 C28 120.0
C26 C27 H27 120.0
C28 C27 H27 120.0
C27 C28 C23 120.0
C27 C28 H28 120.0
C23 C28 H28 120.0

loop_
_geom_bond_atom_site_label_1
_geom_bond_atom_site_label_2
_geom_bond_distance
Br1 C8 1.902(3)
C1 N1 1.140(4)
C1 C2 1.473(4)
C2 C11 1.538(4)
C2 C4 1.545(4)
C2 C3 1.570(4)
C3 O1 1.418(3)
C3 C5 1.522(4)
C3 H3A 1.0000
C4 H4A 0.9800
C4 H4B 0.9800
C4 H4C 0.9800
C5 C6 1.384(4)
C5 C10 1.387(4)
C6 C7 1.378(4)
C6 H6 0.9500
C7 C8 1.383(4)
C7 H7 0.9500
C8 C9 1.371(4)
C9 C10 1.377(4)
C9 H9 0.9500
C10 H10 0.9500
C11 C16 1.378(4)
C11 C12 1.389(4)
C12 C13 1.392(4)
C12 H12 0.9500
C13 C14 1.374(5)
C13 H13 0.9500
C14 C15 1.379(5)
C14 H14 0.9500
C15 C16 1.388(4)
C15 H15 0.9500
C16 H16 0.9500
O1 H1 0.8400
C17 C18 1.3900
C17 C22 1.3900
C17 H17 0.9500
C18 C19 1.3900
C18 H18 0.9500
C19 C20 1.3900
C19 H19 0.9500
C20 C21 1.3900
C20 H20 0.9500
C21 C22 1.3900
C21 H21 0.9500
C22 H22 0.9500
C23 C24 1.3900
C23 C28 1.3900
C23 H23 0.9500
C24 C25 1.3900
C24 H24 0.9500
C25 C26 1.3900
C25 H25 0.9500
C26 C27 1.3900
C26 H26 0.9500
C27 C28 1.3900
C27 H27 0.9500
C28 H28 0.9500

loop_
_geom_hbond_atom_site_label_D
_geom_hbond_atom_site_label_H
_geom_hbond_atom_site_label_A
_geom_hbond_distance_DH
_geom_hbond_distance_HA
_geom_hbond_distance_DA
_geom_hbond_angle_DHA
_geom_hbond_site_symmetry_A
O1 H1 N1 0.84 1.97 2.811(3) 175.8 3_655

loop_
_geom_torsion_atom_site_label_1
_geom_torsion_atom_site_label_2
_geom_torsion_atom_site_label_3
_geom_torsion_atom_site_label_4
_geom_torsion
C1 C2 C3 O1 -62.6(3)
C11 C2 C3 O1 57.5(3)
C4 C2 C3 O1 -178.6(2)
C1 C2 C3 C5 60.7(3)
C11 C2 C3 C5 -179.1(3)
C4 C2 C3 C5 -55.3(3)
O1 C3 C5 C6 36.6(3)
C2 C3 C5 C6 -83.4(3)
O1 C3 C5 C10 -142.2(3)
C2 C3 C5 C10 97.8(3)
C10 C5 C6 C7 1.6(4)
C3 C5 C6 C7 -177.2(3)
C5 C6 C7 C8 -0.4(5)
C6 C7 C8 C9 -0.4(5)
C6 C7 C8 Br1 178.9(2)
C7 C8 C9 C10 0.0(5)
Br1 C8 C9 C10 -179.3(2)
C8 C9 C10 C5 1.2(5)
C6 C5 C10 C9 -2.0(4)
C3 C5 C10 C9 176.8(3)
C1 C2 C11 C16 -156.4(3)
C4 C2 C11 C16 -38.3(4)
C3 C2 C11 C16 84.1(3)
C1 C2 C11 C12 25.5(4)
C4 C2 C11 C12 143.6(3)
C3 C2 C11 C12 -94.0(3)
C16 C11 C12 C13 -1.0(4)
C2 C11 C12 C13 177.1(3)
C11 C12 C13 C14 0.7(5)
C12 C13 C14 C15 -0.2(5)
C13 C14 C15 C16 0.2(6)
C12 C11 C16 C15 0.9(5)
C2 C11 C16 C15 -177.2(3)
C14 C15 C16 C11 -0.5(6)
